data_4081256
loop_
_publ_author_name
'Colebatch, Annie L.'
'Cade, Ian A.'
'Hill, Anthony F.'
'Bhadbhade, Mohan M.'

_publ_section_title
;
 \h2-Allenyl- and \h2-Alkynylphosphonium Complexes of Platinum
;
_journal_issue 17
_journal_name_full Organometallics
_journal_page_first 4766
_journal_paper_doi 10.1021/om400406s
_journal_volume 32
_journal_year 2013
_chemical_formula_sum 'C21 H18 F6 P2'
_chemical_formula_weight 446.29
_chemical_name_systematic
; 
 ? 
;
_space_group_IT_number 14
_symmetry_cell_setting monoclinic
_symmetry_space_group_name_Hall '-P 2yn'
_symmetry_space_group_name_H-M 'P 1 21/n 1'
_atom_sites_solution_hydrogens geom
_atom_sites_solution_primary direct
_atom_sites_solution_secondary difmap
_audit_creation_method SHELXL-97
_cell_angle_alpha 90.00
_cell_angle_beta 92.443(2)
_cell_angle_gamma 90.00
_cell_formula_units_Z 4
_cell_length_a 14.9733(7)
_cell_length_b 8.2751(4)
_cell_length_c 16.2645(7)
_cell_measurement_reflns_used 5514
_cell_measurement_temperature 150(2)
_cell_measurement_theta_max 30.438
_cell_measurement_theta_min 2.724
_cell_volume 2013.43(16)
_computing_cell_refinement '<i>SAINT</i> (Bruker, 2007)'
_computing_data_collection '<i>APEX2</i> (Bruker, 2007)'
_computing_data_reduction '<i>SAINT</i>  '
_computing_molecular_graphics '<i>SHELXTL-Plus</i> (Sheldrick, 2008)'
_computing_structure_refinement '<i>SHELXL-97</i> (Sheldrick, 2008)'
_computing_structure_solution '<i>SHELXS-97</i> (Sheldrick, 2008)'
_diffrn_ambient_temperature 150(2)
_diffrn_measured_fraction_theta_full 0.994
_diffrn_measured_fraction_theta_max 0.994
_diffrn_measurement_device_type 'Bruker Kappa APEXII CCD Diffractometer'
_diffrn_measurement_method '\f scans and \w scans with \k offsets'
_diffrn_radiation_monochromator graphite
_diffrn_radiation_source 'fine-focus sealed tube'
_diffrn_radiation_type MoK\a
_diffrn_radiation_wavelength 0.71073
_diffrn_reflns_av_R_equivalents 0.0496
_diffrn_reflns_av_sigmaI/netI 0.0437
_diffrn_reflns_limit_h_max 17
_diffrn_reflns_limit_h_min -17
_diffrn_reflns_limit_k_max 8
_diffrn_reflns_limit_k_min -9
_diffrn_reflns_limit_l_max 18
_diffrn_reflns_limit_l_min -18
_diffrn_reflns_number 13721
_diffrn_reflns_theta_full 25.00
_diffrn_reflns_theta_max 25.00
_diffrn_reflns_theta_min 2.81
_exptl_absorpt_coefficient_mu 0.275
_exptl_absorpt_correction_T_max 0.9699
_exptl_absorpt_correction_T_min 0.9433
_exptl_absorpt_correction_type multi-scan
_exptl_absorpt_process_details '<i>SADABS</i> (Bruker, 2001)'
_exptl_crystal_colour Colourless
_exptl_crystal_density_diffrn 1.472
_exptl_crystal_density_method 'not measured'
_exptl_crystal_description Blocks
_exptl_crystal_F_000 912
_exptl_crystal_size_max 0.22
_exptl_crystal_size_mid 0.16
_exptl_crystal_size_min 0.11
_refine_diff_density_max 0.447
_refine_diff_density_min -0.303
_refine_diff_density_rms 0.054
_refine_ls_extinction_method none
_refine_ls_goodness_of_fit_ref 1.064
_refine_ls_hydrogen_treatment mixed
_refine_ls_matrix_type full
_refine_ls_number_parameters 342
_refine_ls_number_reflns 3529
_refine_ls_number_restraints 204
_refine_ls_restrained_S_all 1.103
_refine_ls_R_factor_all 0.0515
_refine_ls_R_factor_gt 0.0380
_refine_ls_shift/su_max 0.001
_refine_ls_shift/su_mean 0.000
_refine_ls_structure_factor_coef Fsqd
_refine_ls_weighting_details 'calc w=1/[\s^2^(Fo^2^)+(0.0443P)^2^+0.9440P] where P=(Fo^2^+2Fc^2^)/3'
_refine_ls_weighting_scheme calc
_refine_ls_wR_factor_gt 0.0954
_refine_ls_wR_factor_ref 0.1025
_reflns_number_gt 2841
_reflns_number_total 3529
_reflns_threshold_expression >2sigma(I)
_cod_data_source_file om400406s_si_002.cif
_cod_data_source_block Compound_2
_cod_depositor_comments
;
The following automatic conversions were performed:

'_symmetry_cell_setting' value 'Monoclinic' changed to 'monoclinic'
according to /home/saulius/struct/CIF-dictionaries/cif_core.dic
dictionary named 'cif_core.dic' version 2.4.2 from 2011-04-26.

Automatic conversion script
Id: cif_fix_values 1891 2012-01-12 08:04:46Z andrius 
;
_cod_original_sg_symbol_H-M P2(1)/n
_cod_database_code 4081256

loop_
_symmetry_equiv_pos_as_xyz
'x, y, z'
'-x+1/2, y+1/2, -z+1/2'
'-x, -y, -z'
'x-1/2, -y-1/2, z-1/2'

loop_
_atom_site_label
_atom_site_type_symbol
_atom_site_fract_x
_atom_site_fract_y
_atom_site_fract_z
_atom_site_U_iso_or_equiv
_atom_site_adp_type
_atom_site_occupancy
_atom_site_symmetry_multiplicity
_atom_site_calc_flag
_atom_site_refinement_flags
_atom_site_disorder_assembly
_atom_site_disorder_group
P1 P 0.23809(3) 0.49489(7) 0.01181(3) 0.02165(16) Uani 1 1 d . . .
C11 C 0.20282(14) 0.3768(3) -0.07578(12) 0.0229(5) Uani 1 1 d . . .
C12 C 0.26540(15) 0.3290(3) -0.13178(13) 0.0288(5) Uani 1 1 d . . .
H12 H 0.3250 0.3683 -0.1269 0.035 Uiso 1 1 calc R . .
C13 C 0.24005(17) 0.2238(3) -0.19463(14) 0.0352(6) Uani 1 1 d . . .
H13 H 0.2826 0.1891 -0.2326 0.042 Uiso 1 1 calc R . .
C14 C 0.15309(17) 0.1694(3) -0.20224(14) 0.0363(6) Uani 1 1 d . . .
H14 H 0.1359 0.0976 -0.2457 0.044 Uiso 1 1 calc R . .
C15 C 0.09103(17) 0.2180(3) -0.14758(16) 0.0386(6) Uani 1 1 d . . .
H15 H 0.0312 0.1803 -0.1536 0.046 Uiso 1 1 calc R . .
C16 C 0.11537(15) 0.3216(3) -0.08389(14) 0.0318(5) Uani 1 1 d . . .
H16 H 0.0725 0.3549 -0.0459 0.038 Uiso 1 1 calc R . .
C21 C 0.28120(14) 0.3609(3) 0.09025(13) 0.0250(5) Uani 1 1 d . . .
C22 C 0.30283(15) 0.4221(3) 0.16847(13) 0.0320(5) Uani 1 1 d . . .
H22 H 0.2940 0.5333 0.1800 0.038 Uiso 1 1 calc R . .
C23 C 0.33708(17) 0.3201(3) 0.22888(14) 0.0381(6) Uani 1 1 d . . .
H23 H 0.3523 0.3613 0.2822 0.046 Uiso 1 1 calc R . .
C24 C 0.34940(17) 0.1583(3) 0.21217(15) 0.0389(6) Uani 1 1 d . . .
H24 H 0.3735 0.0889 0.2541 0.047 Uiso 1 1 calc R . .
C25 C 0.32715(16) 0.0962(3) 0.13548(15) 0.0369(6) Uani 1 1 d . . .
H25 H 0.3350 -0.0156 0.1248 0.044 Uiso 1 1 calc R . .
C26 C 0.29324(15) 0.1973(3) 0.07387(14) 0.0299(5) Uani 1 1 d . . .
H26 H 0.2783 0.1552 0.0207 0.036 Uiso 1 1 calc R . .
C31 C 0.32096(14) 0.6366(3) -0.01707(12) 0.0227(5) Uani 1 1 d . . .
C32 C 0.29986(15) 0.7421(3) -0.08212(13) 0.0267(5) Uani 1 1 d . . .
H32 H 0.2424 0.7385 -0.1093 0.032 Uiso 1 1 calc R . .
C33 C 0.36286(16) 0.8516(3) -0.10666(14) 0.0328(6) Uani 1 1 d . . .
H33 H 0.3488 0.9240 -0.1507 0.039 Uiso 1 1 calc R . .
C34 C 0.44644(16) 0.8560(3) -0.06722(15) 0.0364(6) Uani 1 1 d . . .
H34 H 0.4900 0.9306 -0.0848 0.044 Uiso 1 1 calc R . .
C35 C 0.46707(17) 0.7529(3) -0.00261(16) 0.0379(6) Uani 1 1 d . . .
H35 H 0.5245 0.7577 0.0244 0.046 Uiso 1 1 calc R . .
C36 C 0.40488(15) 0.6427(3) 0.02318(14) 0.0291(5) Uani 1 1 d . . .
H36 H 0.4192 0.5719 0.0678 0.035 Uiso 1 1 calc R . .
C1 C 0.14385(15) 0.5979(3) 0.04982(13) 0.0275(5) Uani 1 1 d . . .
H1 H 0.1038 0.5396 0.0825 0.033 Uiso 1 1 calc R . .
C2 C 0.12778(14) 0.7492(3) 0.03455(13) 0.0271(5) Uani 1 1 d . . .
C3 C 0.11082(19) 0.8983(3) 0.01801(18) 0.0389(6) Uani 1 1 d . . .
P2 P 0.99520(4) 0.75319(7) 0.77782(4) 0.02923(18) Uani 1 1 d DU . .
F11 F 0.9643(10) 0.9241(9) 0.8104(6) 0.0434(19) Uani 0.25 1 d PDU A 1
F21 F 0.9634(8) 0.6721(11) 0.8620(5) 0.0540(18) Uani 0.25 1 d PDU B 1
F31 F 1.0292(9) 0.5826(9) 0.7462(6) 0.0504(18) Uani 0.25 1 d PDU A 1
F41 F 1.0318(9) 0.8379(11) 0.6987(6) 0.0454(18) Uani 0.25 1 d PDU A 1
F12 F 0.9578(4) 0.8934(5) 0.8346(2) 0.0342(12) Uani 0.50 1 d PDU A 2
F22 F 0.9733(4) 0.6199(4) 0.8431(2) 0.0396(11) Uani 0.50 1 d PDU A 2
F32 F 1.0340(4) 0.6189(5) 0.7180(3) 0.0377(13) Uani 0.50 1 d PDU A 2
F42 F 1.0176(4) 0.8897(5) 0.7095(3) 0.0323(12) Uani 0.50 1 d PDU C 2
F13 F 0.9516(8) 0.8400(11) 0.8542(5) 0.0518(18) Uani 0.25 1 d PDU A 3
F23 F 0.9887(8) 0.5782(8) 0.8203(5) 0.0453(17) Uani 0.25 1 d PDU A 3
F33 F 1.0363(9) 0.6700(11) 0.7003(5) 0.0436(17) Uani 0.25 1 d PDU A 3
F43 F 1.0001(8) 0.9214(9) 0.7310(6) 0.0465(18) Uani 0.25 1 d PDU A 3
F5 F 1.09188(9) 0.77889(19) 0.82081(9) 0.0461(4) Uani 1 1 d . A .
F6 F 0.89867(10) 0.72893(19) 0.73503(11) 0.0525(4) Uani 1 1 d . A .
H31C H 0.1308(19) 0.978(4) 0.0542(18) 0.052(8) Uiso 1 1 d . . .
H32C H 0.0798(18) 0.928(3) -0.0306(18) 0.050(8) Uiso 1 1 d . . .

loop_
_atom_site_aniso_label
_atom_site_aniso_U_11
_atom_site_aniso_U_22
_atom_site_aniso_U_33
_atom_site_aniso_U_23
_atom_site_aniso_U_13
_atom_site_aniso_U_12
P1 0.0206(3) 0.0227(3) 0.0215(3) 0.0019(2) 0.0000(2) -0.0021(2)
C11 0.0240(11) 0.0205(11) 0.0239(11) 0.0039(9) -0.0018(9) -0.0009(9)
C12 0.0256(12) 0.0352(14) 0.0257(11) 0.0019(10) 0.0012(9) -0.0053(10)
C13 0.0416(15) 0.0400(15) 0.0244(12) -0.0015(10) 0.0067(10) -0.0027(12)
C14 0.0498(16) 0.0327(14) 0.0259(12) -0.0024(10) -0.0027(11) -0.0126(12)
C15 0.0328(14) 0.0413(15) 0.0412(14) -0.0027(11) -0.0048(11) -0.0146(11)
C16 0.0242(12) 0.0350(14) 0.0363(13) -0.0033(10) 0.0012(10) -0.0039(10)
C21 0.0214(11) 0.0278(12) 0.0258(11) 0.0053(9) 0.0016(9) -0.0033(9)
C22 0.0356(13) 0.0308(13) 0.0293(12) 0.0012(10) -0.0002(10) -0.0014(11)
C23 0.0421(15) 0.0471(17) 0.0246(12) 0.0048(11) -0.0038(11) -0.0012(12)
C24 0.0369(14) 0.0451(17) 0.0347(13) 0.0170(12) 0.0001(11) 0.0046(12)
C25 0.0391(14) 0.0298(14) 0.0422(14) 0.0095(11) 0.0053(11) 0.0037(11)
C26 0.0324(13) 0.0270(13) 0.0305(12) 0.0030(10) 0.0015(10) -0.0029(10)
C31 0.0241(11) 0.0215(11) 0.0226(10) -0.0004(8) 0.0007(9) -0.0015(9)
C32 0.0250(12) 0.0307(13) 0.0240(11) 0.0024(9) -0.0025(9) -0.0036(10)
C33 0.0414(14) 0.0294(13) 0.0274(12) 0.0055(10) 0.0015(10) -0.0056(11)
C34 0.0363(14) 0.0327(14) 0.0405(14) 0.0011(11) 0.0069(11) -0.0128(11)
C35 0.0266(13) 0.0385(15) 0.0479(15) 0.0034(11) -0.0069(11) -0.0069(11)
C36 0.0265(12) 0.0281(13) 0.0323(12) 0.0050(10) -0.0037(10) -0.0023(10)
C1 0.0251(12) 0.0307(14) 0.0271(11) 0.0019(9) 0.0057(9) -0.0007(10)
C2 0.0225(12) 0.0381(15) 0.0209(11) -0.0044(10) 0.0030(9) 0.0007(10)
C3 0.0409(15) 0.0380(17) 0.0384(15) -0.0012(12) 0.0087(13) 0.0090(12)
P2 0.0259(3) 0.0274(4) 0.0343(3) -0.0062(2) 0.0010(3) -0.0026(2)
F11 0.049(3) 0.031(3) 0.050(4) -0.007(3) 0.004(4) 0.002(3)
F21 0.061(4) 0.046(4) 0.055(3) 0.010(3) 0.015(3) -0.012(4)
F31 0.056(3) 0.040(3) 0.055(4) -0.010(3) -0.003(4) 0.009(3)
F41 0.051(4) 0.051(4) 0.034(3) -0.005(3) 0.008(2) 0.002(4)
F12 0.050(2) 0.024(2) 0.030(3) 0.0013(16) 0.015(2) 0.001(2)
F22 0.058(3) 0.022(2) 0.040(2) -0.0040(17) 0.0176(19) -0.002(2)
F32 0.053(2) 0.027(3) 0.033(3) -0.0035(18) 0.007(2) 0.007(3)
F42 0.043(3) 0.029(2) 0.026(2) -0.0099(18) 0.0098(16) 0.000(2)
F13 0.053(3) 0.052(4) 0.051(3) -0.017(3) 0.012(3) 0.004(4)
F23 0.050(4) 0.040(3) 0.046(4) 0.007(3) -0.002(3) -0.003(3)
F33 0.052(3) 0.047(4) 0.033(3) -0.006(3) 0.004(3) 0.001(4)
F43 0.049(4) 0.035(3) 0.055(4) 0.001(3) -0.007(3) 0.001(3)
F5 0.0316(8) 0.0575(10) 0.0481(9) -0.0055(7) -0.0098(7) -0.0038(7)
F6 0.0319(8) 0.0458(10) 0.0784(11) -0.0107(8) -0.0134(8) -0.0059(7)

loop_
_atom_type_symbol
_atom_type_description
_atom_type_scat_dispersion_real
_atom_type_scat_dispersion_imag
_atom_type_scat_source
C C 0.0033 0.0016 'International Tables Vol C Tables 4.2.6.8 and 6.1.1.4'
H H 0.0000 0.0000 'International Tables Vol C Tables 4.2.6.8 and 6.1.1.4'
F F 0.0171 0.0103 'International Tables Vol C Tables 4.2.6.8 and 6.1.1.4'
P P 0.1023 0.0942 'International Tables Vol C Tables 4.2.6.8 and 6.1.1.4'

loop_
_geom_angle_atom_site_label_1
_geom_angle_atom_site_label_2
_geom_angle_atom_site_label_3
_geom_angle
C1 P1 C31 110.31(10)
C1 P1 C11 109.04(10)
C31 P1 C11 109.53(10)
C1 P1 C21 108.42(10)
C31 P1 C21 111.16(10)
C11 P1 C21 108.33(10)
C16 C11 C12 120.2(2)
C16 C11 P1 120.07(17)
C12 C11 P1 119.49(16)
C13 C12 C11 119.4(2)
C13 C12 H12 120.3
C11 C12 H12 120.3
C14 C13 C12 120.0(2)
C14 C13 H13 120.0
C12 C13 H13 120.0
C15 C14 C13 120.6(2)
C15 C14 H14 119.7
C13 C14 H14 119.7
C14 C15 C16 120.2(2)
C14 C15 H15 119.9
C16 C15 H15 119.9
C15 C16 C11 119.6(2)
C15 C16 H16 120.2
C11 C16 H16 120.2
C26 C21 C22 120.0(2)
C26 C21 P1 120.76(17)
C22 C21 P1 119.21(17)
C23 C22 C21 119.6(2)
C23 C22 H22 120.2
C21 C22 H22 120.2
C22 C23 C24 120.2(2)
C22 C23 H23 119.9
C24 C23 H23 119.9
C25 C24 C23 120.7(2)
C25 C24 H24 119.6
C23 C24 H24 119.6
C24 C25 C26 119.8(2)
C24 C25 H25 120.1
C26 C25 H25 120.1
C25 C26 C21 119.7(2)
C25 C26 H26 120.2
C21 C26 H26 120.2
C36 C31 C32 120.2(2)
C36 C31 P1 121.57(16)
C32 C31 P1 118.19(16)
C33 C32 C31 119.6(2)
C33 C32 H32 120.2
C31 C32 H32 120.2
C32 C33 C34 120.0(2)
C32 C33 H33 120.0
C34 C33 H33 120.0
C35 C34 C33 120.4(2)
C35 C34 H34 119.8
C33 C34 H34 119.8
C34 C35 C36 120.5(2)
C34 C35 H35 119.7
C36 C35 H35 119.7
C35 C36 C31 119.2(2)
C35 C36 H36 120.4
C31 C36 H36 120.4
C2 C1 P1 122.58(18)
C2 C1 H1 118.7
P1 C1 H1 118.7
C3 C2 C1 178.7(3)
C2 C3 H31C 119.6(18)
C2 C3 H32C 121.2(18)
H31C C3 H32C 119(2)
F22 P2 F41 161.2(3)
F22 P2 F33 109.3(4)
F41 P2 F33 52.1(5)
F22 P2 F11 109.1(4)
F41 P2 F11 89.6(5)
F33 P2 F11 141.5(5)
F22 P2 F6 89.7(2)
F41 P2 F6 92.3(5)
F33 P2 F6 88.5(5)
F11 P2 F6 89.2(5)
F22 P2 F43 162.0(4)
F41 P2 F43 36.7(5)
F33 P2 F43 88.4(5)
F11 P2 F43 53.1(5)
F6 P2 F43 87.7(5)
F22 P2 F31 71.1(4)
F41 P2 F31 90.2(5)
F33 P2 F31 38.5(5)
F11 P2 F31 178.2(7)
F6 P2 F31 92.5(5)
F43 P2 F31 126.8(5)
F22 P2 F5 90.5(2)
F41 P2 F5 87.6(5)
F33 P2 F5 91.7(5)
F11 P2 F5 90.4(5)
F6 P2 F5 179.59(9)
F43 P2 F5 92.0(5)
F31 P2 F5 87.9(5)
F22 P2 F13 71.8(4)
F41 P2 F13 126.9(5)
F33 P2 F13 178.3(6)
F11 P2 F13 37.3(5)
F6 P2 F13 90.2(5)
F43 P2 F13 90.4(5)
F31 P2 F13 142.7(5)
F5 P2 F13 89.6(5)
F22 P2 F12 91.73(19)
F41 P2 F12 106.9(4)
F33 P2 F12 158.9(4)
F11 P2 F12 17.4(4)
F6 P2 F12 90.6(2)
F43 P2 F12 70.5(4)
F31 P2 F12 162.5(4)
F5 P2 F12 89.0(2)
F13 P2 F12 20.0(3)
F22 P2 F32 90.87(19)
F41 P2 F32 70.5(4)
F33 P2 F32 18.5(3)
F11 P2 F32 160.0(4)
F6 P2 F32 89.6(2)
F43 P2 F32 106.9(4)
F31 P2 F32 20.0(3)
F5 P2 F32 90.7(2)
F13 P2 F32 162.6(4)
F12 P2 F32 177.4(2)
F22 P2 F23 20.4(3)
F41 P2 F23 140.9(4)
F33 P2 F23 89.0(4)
F11 P2 F23 129.4(5)
F6 P2 F23 90.2(4)
F43 P2 F23 176.7(5)
F31 P2 F23 50.7(5)
F5 P2 F23 90.1(4)
F13 P2 F23 92.1(4)
F12 P2 F23 112.1(3)
F32 P2 F23 70.5(3)

loop_
_geom_bond_atom_site_label_1
_geom_bond_atom_site_label_2
_geom_bond_distance
P1 C1 1.781(2)
P1 C31 1.785(2)
P1 C11 1.789(2)
P1 C21 1.790(2)
C11 C16 1.388(3)
C11 C12 1.392(3)
C12 C13 1.383(3)
C12 H12 0.9500
C13 C14 1.378(4)
C13 H13 0.9500
C14 C15 1.373(4)
C14 H14 0.9500
C15 C16 1.382(3)
C15 H15 0.9500
C16 H16 0.9500
C21 C26 1.393(3)
C21 C22 1.394(3)
C22 C23 1.377(3)
C22 H22 0.9500
C23 C24 1.380(4)
C23 H23 0.9500
C24 C25 1.377(4)
C24 H24 0.9500
C25 C26 1.385(3)
C25 H25 0.9500
C26 H26 0.9500
C31 C36 1.393(3)
C31 C32 1.398(3)
C32 C33 1.379(3)
C32 H32 0.9500
C33 C34 1.382(3)
C33 H33 0.9500
C34 C35 1.378(3)
C34 H34 0.9500
C35 C36 1.382(3)
C35 H35 0.9500
C36 H36 0.9500
C1 C2 1.297(3)
C1 H1 0.9500
C2 C3 1.286(4)
C3 H31C 0.92(3)
C3 H32C 0.93(3)
P2 F22 1.575(4)
P2 F41 1.584(7)
P2 F33 1.584(7)
P2 F11 1.586(7)
P2 F6 1.5899(15)
P2 F43 1.590(7)
P2 F31 1.593(7)
P2 F5 1.5949(15)
P2 F13 1.598(7)
P2 F12 1.599(4)
P2 F32 1.603(4)
P2 F23 1.609(6)
